data_7210303
loop_
_publ_author_name
'Xue, Yun-Shan'
'Zhou, Lian'
'Liu, Mei-Pin'
'Liu, Su-Meng'
'Xu, Yan'
'Du, Hong-Bin'
'You, Xiao-Zeng'

_publ_section_title
;
 Construction of lanthanide metal--organic frameworks with
 highly-connected topology based on a tetrapodal linker
;
_journal_issue 31
_journal_name_full CrystEngComm
_journal_page_first 6229
_journal_paper_doi 10.1039/c3ce40682b
_journal_volume 15
_journal_year 2013
_chemical_formula_sum 'C84 H60 Eu4 O30 Si3'
_chemical_formula_weight 2241.43
_chemical_name_systematic
; 
 ? 
;
_space_group_IT_number 66
_symmetry_cell_setting orthorhombic
_symmetry_space_group_name_Hall '-C 2 2c'
_symmetry_space_group_name_H-M 'C c c m'
_atom_sites_solution_hydrogens geom
_atom_sites_solution_primary direct
_atom_sites_solution_secondary difmap
_audit_creation_method SHELXL-97
_cell_angle_alpha 90.00
_cell_angle_beta 90.00
_cell_angle_gamma 90.00
_cell_formula_units_Z 4
_cell_length_a 18.735(2)
_cell_length_b 30.214(3)
_cell_length_c 24.837(3)
_cell_measurement_reflns_used 6221
_cell_measurement_temperature 296(2)
_cell_measurement_theta_max 22.351
_cell_measurement_theta_min 2.295
_cell_volume 14059(3)
_computing_cell_refinement 'Bruker SMART'
_computing_data_collection 'Bruker SMART'
_computing_data_reduction 'Bruker SAINT'
_computing_molecular_graphics 'Bruker SHELXTL'
_computing_publication_material 'Bruker SHELXTL'
_computing_structure_refinement 'SHELXL-97 (Sheldrick, 1997)'
_computing_structure_solution 'SHELXS-97 (Sheldrick, 1990)'
_diffrn_ambient_temperature 296(2)
_diffrn_measured_fraction_theta_full 0.986
_diffrn_measured_fraction_theta_max 0.986
_diffrn_measurement_device_type 'CCD area detector'
_diffrn_measurement_method 'phi and omega scans'
_diffrn_radiation_monochromator graphite
_diffrn_radiation_source 'fine-focus sealed tube'
_diffrn_radiation_type MoK\a
_diffrn_radiation_wavelength 0.71073
_diffrn_reflns_av_R_equivalents 0.0898
_diffrn_reflns_av_sigmaI/netI 0.0910
_diffrn_reflns_limit_h_max 19
_diffrn_reflns_limit_h_min -25
_diffrn_reflns_limit_k_max 39
_diffrn_reflns_limit_k_min -39
_diffrn_reflns_limit_l_max 33
_diffrn_reflns_limit_l_min -30
_diffrn_reflns_number 43535
_diffrn_reflns_theta_full 28.39
_diffrn_reflns_theta_max 28.39
_diffrn_reflns_theta_min 1.52
_exptl_absorpt_coefficient_mu 1.835
_exptl_absorpt_correction_T_max 0.7703
_exptl_absorpt_correction_T_min 0.7335
_exptl_absorpt_correction_type multi-scan
_exptl_absorpt_process_details SADABS;Bruker,2000
_exptl_crystal_colour colorless
_exptl_crystal_density_diffrn 1.059
_exptl_crystal_density_method 'not measured'
_exptl_crystal_description block
_exptl_crystal_F_000 4392
_exptl_crystal_size_max 0.18
_exptl_crystal_size_mid 0.17
_exptl_crystal_size_min 0.15
_platon_squeeze_details
;
;
_refine_diff_density_max 1.662
_refine_diff_density_min -0.879
_refine_diff_density_rms 0.113
_refine_ls_extinction_method none
_refine_ls_goodness_of_fit_ref 1.085
_refine_ls_hydrogen_treatment constr
_refine_ls_matrix_type full
_refine_ls_number_parameters 336
_refine_ls_number_reflns 8900
_refine_ls_number_restraints 106
_refine_ls_restrained_S_all 1.109
_refine_ls_R_factor_all 0.0775
_refine_ls_R_factor_gt 0.0481
_refine_ls_shift/su_max 0.001
_refine_ls_shift/su_mean 0.000
_refine_ls_structure_factor_coef Fsqd
_refine_ls_weighting_details 'calc w=1/[\s^2^(Fo^2^)+(0.0429P)^2^+0.0000P] where P=(Fo^2^+2Fc^2^)/3'
_refine_ls_weighting_scheme calc
_refine_ls_wR_factor_gt 0.1252
_refine_ls_wR_factor_ref 0.1299
_reflns_number_gt 4891
_reflns_number_total 8900
_reflns_threshold_expression >2sigma(I)
_cod_data_source_file c3ce40682b.txt
_cod_data_source_block 2
_cod_depositor_comments
;
The following automatic conversions were performed:

'_symmetry_cell_setting' value 'Orthorhombic' changed to
'orthorhombic' according to
/home/saulius/struct/CIF-dictionaries/cif_core.dic dictionary named
'cif_core.dic' version 2.4.2 from 2011-04-26.

Automatic conversion script
Id: cif_fix_values 1891 2012-01-12 08:04:46Z andrius 
;
_cod_original_sg_symbol_H-M 'Cccm '
_cod_database_code 7210303

loop_
_symmetry_equiv_pos_as_xyz
'x, y, z'
'-x, -y, z'
'-x, y, -z+1/2'
'x, -y, -z+1/2'
'x+1/2, y+1/2, z'
'-x+1/2, -y+1/2, z'
'-x+1/2, y+1/2, -z+1/2'
'x+1/2, -y+1/2, -z+1/2'
'-x, -y, -z'
'x, y, -z'
'x, -y, z-1/2'
'-x, y, z-1/2'
'-x+1/2, -y+1/2, -z'
'x+1/2, y+1/2, -z'
'x+1/2, -y+1/2, z-1/2'
'-x+1/2, y+1/2, z-1/2'

loop_
_atom_site_label
_atom_site_type_symbol
_atom_site_fract_x
_atom_site_fract_y
_atom_site_fract_z
_atom_site_U_iso_or_equiv
_atom_site_adp_type
_atom_site_occupancy
_atom_site_symmetry_multiplicity
_atom_site_calc_flag
_atom_site_refinement_flags
_atom_site_disorder_assembly
_atom_site_disorder_group
Eu1 Eu 0.176724(14) 0.193883(8) 0.0000 0.03738(7) Uani 1 2 d S . .
Eu2 Eu 0.272415(18) 0.044121(10) 0.0000 0.05598(9) Uani 1 2 d S . .
Si1 Si 0.0000 0.0000 0.2500 0.0406(6) Uani 1 4 d S . .
Si2 Si 0.5000 -0.11619(6) -0.2500 0.0507(5) Uani 1 2 d S . .
C8 C 0.3260(2) -0.21298(14) -0.42373(15) 0.0537(12) Uani 1 1 d . . .
C9 C 0.3655(2) -0.19172(12) -0.37769(14) 0.0487(11) Uani 1 1 d . . .
C1 C 0.1609(2) 0.10923(13) 0.07964(15) 0.0561(12) Uani 1 1 d . . .
O2 O 0.21470(17) 0.09232(10) 0.05841(11) 0.0773(10) Uani 1 1 d . . .
C2 C 0.1256(2) 0.08478(12) 0.12459(15) 0.0494(11) Uani 1 1 d . . .
C5 C 0.0542(2) 0.03575(12) 0.20528(13) 0.0438(11) Uani 1 1 d . . .
C12 C 0.4425(2) -0.14987(13) -0.29530(15) 0.0523(12) Uani 1 1 d . . .
C3 C 0.0608(2) 0.09852(13) 0.14390(15) 0.0578(13) Uani 1 1 d . . .
H3A H 0.0398 0.1239 0.1299 0.069 Uiso 1 1 calc R . .
O1 O 0.13561(18) 0.14434(9) 0.06590(12) 0.0802(10) Uani 1 1 d . . .
C6 C 0.1218(2) 0.02297(13) 0.18538(16) 0.0607(13) Uani 1 1 d . . .
H6A H 0.1438 -0.0020 0.1996 0.073 Uiso 1 1 calc R . .
C14 C 0.4242(3) -0.21122(15) -0.35481(17) 0.0740(15) Uani 1 1 d . . .
H14A H 0.4389 -0.2389 -0.3667 0.089 Uiso 1 1 calc R . .
C7 C 0.1559(2) 0.04663(14) 0.14547(17) 0.0658(14) Uani 1 1 d . . .
H7A H 0.1998 0.0369 0.1325 0.079 Uiso 1 1 calc R . .
C13 C 0.4620(2) -0.19016(15) -0.31422(17) 0.0716(14) Uani 1 1 d . . .
H13A H 0.5018 -0.2041 -0.2996 0.086 Uiso 1 1 calc R . .
C11 C 0.3839(2) -0.13164(14) -0.31836(16) 0.0692(14) Uani 1 1 d . . .
H11A H 0.3687 -0.1042 -0.3058 0.083 Uiso 1 1 calc R . .
C4 C 0.0260(2) 0.07503(12) 0.18410(16) 0.0600(13) Uani 1 1 d . . .
H4A H -0.0171 0.0857 0.1974 0.072 Uiso 1 1 calc R . .
C10 C 0.3455(2) -0.15108(14) -0.35925(16) 0.0628(13) Uani 1 1 d . . .
H10A H 0.3063 -0.1366 -0.3741 0.075 Uiso 1 1 calc R . .
O5 O 0.34863(18) -0.24910(9) -0.43929(12) 0.0752(10) Uani 1 1 d . . .
O1W O 0.0427(2) 0.20036(14) 0.0000 0.0951(18) Uani 1 2 d S . .
O6 O 0.27428(16) -0.19446(10) -0.44250(12) 0.0778(10) Uani 1 1 d . . .
O2W O 0.3721(4) 0.0993(2) 0.0000 0.181(3) Uani 1 2 d SU . .
O3W O 0.1515(4) -0.0005(2) 0.0000 0.157(2) Uani 1 2 d SU . .
C17 C 0.4447(2) -0.08056(14) -0.20378(14) 0.0599(13) Uani 1 1 d D . .
C21 C 0.3292(3) -0.00367(19) -0.08621(17) 0.0887(18) Uani 1 1 d . . .
C20 C 0.3700(2) -0.03202(15) -0.12694(16) 0.0677(14) Uani 1 1 d D A .
C15A C 0.3394(5) -0.0632(3) -0.1494(3) 0.076(3) Uani 0.50 1 d PD A 1
H15A H 0.2927 -0.0704 -0.1401 0.091 Uiso 0.50 1 calc PR A 1
C16A C 0.3750(4) -0.0872(3) -0.1883(3) 0.083(3) Uani 0.50 1 d PD A 1
H16A H 0.3499 -0.1097 -0.2054 0.099 Uiso 0.50 1 calc PR A 1
C18A C 0.4704(5) -0.0385(2) -0.1834(3) 0.064(3) Uani 0.50 1 d PD A 1
H18A H 0.5127 -0.0270 -0.1973 0.077 Uiso 0.50 1 calc PR A 1
C19A C 0.4354(4) -0.0151(3) -0.1448(3) 0.074(3) Uani 0.50 1 d PD A 1
H19A H 0.4540 0.0110 -0.1309 0.089 Uiso 0.50 1 calc PR A 1
O3A O 0.2695(3) -0.0131(2) -0.0690(2) 0.0754(15) Uani 0.50 1 d PU . 1
O4A O 0.3100(4) 0.0303(2) -0.0981(3) 0.0968(18) Uani 0.50 1 d PU . 1
C15 C 0.4109(6) -0.0726(3) -0.1098(4) 0.089(3) Uani 0.50 1 d PDU A 2
H15B H 0.4127 -0.0811 -0.0739 0.107 Uiso 0.50 1 calc PR A 2
C16 C 0.4453(6) -0.0965(3) -0.1487(3) 0.089(3) Uani 0.50 1 d PDU A 2
H16B H 0.4688 -0.1226 -0.1399 0.107 Uiso 0.50 1 calc PR A 2
C18 C 0.4085(4) -0.0486(2) -0.2180(3) 0.060(2) Uani 0.50 1 d PDU A 2
H18B H 0.4065 -0.0396 -0.2538 0.072 Uiso 0.50 1 calc PR A 2
C19 C 0.3721(5) -0.0272(3) -0.1792(3) 0.068(3) Uani 0.50 1 d PDU A 2
H19B H 0.3427 -0.0048 -0.1920 0.081 Uiso 0.50 1 calc PR A 2
O3 O 0.3375(5) -0.0196(3) -0.0387(3) 0.1178(19) Uani 0.50 1 d PU . 2
O4 O 0.3643(4) 0.0331(2) -0.0640(3) 0.0980(17) Uani 0.50 1 d PU . 2

loop_
_atom_site_aniso_label
_atom_site_aniso_U_11
_atom_site_aniso_U_22
_atom_site_aniso_U_33
_atom_site_aniso_U_23
_atom_site_aniso_U_13
_atom_site_aniso_U_12
Eu1 0.03992(14) 0.03488(13) 0.03735(14) 0.000 0.000 -0.00071(13)
Eu2 0.05515(19) 0.05900(19) 0.05379(19) 0.000 0.000 0.00587(16)
Si1 0.0494(13) 0.0392(11) 0.0332(11) 0.000 0.000 0.000
Si2 0.0464(9) 0.0749(11) 0.0309(8) 0.000 -0.0080(7) 0.000
C8 0.061(3) 0.056(2) 0.044(2) -0.012(2) -0.002(2) -0.008(2)
C9 0.049(2) 0.056(2) 0.042(2) -0.0061(19) -0.0095(18) 0.000(2)
C1 0.068(3) 0.056(2) 0.045(2) 0.001(2) 0.005(2) -0.018(2)
O2 0.086(2) 0.092(2) 0.0539(17) -0.0151(17) 0.0260(16) -0.0336(19)
C2 0.058(3) 0.044(2) 0.046(2) 0.0026(19) 0.004(2) -0.001(2)
C5 0.048(2) 0.050(2) 0.034(2) -0.0002(17) -0.0009(18) 0.0047(19)
C12 0.051(2) 0.063(3) 0.043(2) -0.008(2) -0.0091(19) 0.013(2)
C3 0.071(3) 0.042(2) 0.061(3) 0.017(2) 0.007(2) 0.013(2)
O1 0.089(2) 0.0584(18) 0.093(2) 0.0371(16) 0.008(2) -0.0118(18)
C6 0.077(3) 0.055(2) 0.050(2) 0.012(2) 0.008(2) 0.016(2)
C14 0.094(4) 0.061(3) 0.067(3) -0.009(2) -0.021(3) 0.029(3)
C7 0.063(3) 0.075(3) 0.059(3) 0.009(2) 0.025(2) 0.013(2)
C13 0.070(3) 0.086(3) 0.058(3) -0.011(2) -0.034(2) 0.016(3)
C11 0.071(3) 0.074(3) 0.063(3) -0.033(2) -0.023(2) 0.020(2)
C4 0.056(3) 0.055(2) 0.069(3) 0.017(2) 0.016(2) 0.018(2)
C10 0.066(3) 0.067(3) 0.056(3) -0.017(2) -0.023(2) 0.021(2)
O5 0.096(2) 0.0635(18) 0.0658(19) -0.0302(15) -0.0138(18) -0.0054(17)
O1W 0.060(3) 0.077(3) 0.148(5) 0.000 0.000 -0.003(3)
O6 0.0677(19) 0.087(2) 0.079(2) -0.0174(18) -0.0398(16) 0.0000(19)
O2W 0.164(5) 0.152(5) 0.228(6) 0.000 0.000 0.049(4)
O3W 0.136(3) 0.175(4) 0.159(4) 0.000 0.000 0.042(3)
C17 0.054(3) 0.093(3) 0.032(2) -0.015(2) -0.0028(19) -0.010(2)
C21 0.127(5) 0.107(4) 0.033(2) -0.007(3) 0.011(3) -0.017(4)
C20 0.063(3) 0.093(3) 0.046(3) -0.008(2) 0.008(2) -0.006(3)
C15A 0.043(5) 0.108(7) 0.077(6) -0.030(6) 0.018(5) -0.011(5)
C16A 0.050(5) 0.118(7) 0.080(6) -0.051(6) -0.004(5) -0.019(6)
C18A 0.061(5) 0.063(5) 0.067(5) -0.034(4) 0.021(5) -0.014(5)
C19A 0.082(7) 0.061(6) 0.079(6) -0.018(5) -0.015(6) -0.008(5)
O3A 0.072(3) 0.089(3) 0.066(3) -0.018(3) 0.024(3) 0.005(3)
O4A 0.107(3) 0.097(3) 0.086(3) -0.005(3) 0.018(3) 0.021(3)
C15 0.113(6) 0.084(5) 0.070(5) 0.002(5) 0.014(5) 0.027(5)
C16 0.105(6) 0.090(5) 0.073(5) 0.005(5) 0.010(5) 0.019(5)
C18 0.065(5) 0.067(5) 0.049(4) 0.003(4) -0.007(4) 0.008(4)
C19 0.065(5) 0.070(5) 0.069(5) 0.005(4) -0.008(4) 0.009(4)
O3 0.131(3) 0.116(3) 0.107(3) -0.004(3) 0.031(3) 0.027(3)
O4 0.098(3) 0.100(3) 0.096(3) -0.025(3) 0.029(3) -0.005(3)

loop_
_atom_type_symbol
_atom_type_description
_atom_type_scat_dispersion_real
_atom_type_scat_dispersion_imag
_atom_type_scat_source
C C 0.0033 0.0016 'International Tables Vol C Tables 4.2.6.8 and 6.1.1.4'
H H 0.0000 0.0000 'International Tables Vol C Tables 4.2.6.8 and 6.1.1.4'
O O 0.0106 0.0060 'International Tables Vol C Tables 4.2.6.8 and 6.1.1.4'
Eu Eu -0.1578 3.6682 'International Tables Vol C Tables 4.2.6.8 and 6.1.1.4'
Si Si 0.0817 0.0704 'International Tables Vol C Tables 4.2.6.8 and 6.1.1.4'

loop_
_geom_angle_atom_site_label_1
_geom_angle_atom_site_label_2
_geom_angle_atom_site_label_3
_geom_angle
_geom_angle_site_symmetry_1
_geom_angle_site_symmetry_3
O6 Eu1 O6 76.00(16) 11_556 4_554
O6 Eu1 O5 75.97(11) 11_556 16_556
O6 Eu1 O5 123.48(11) 4_554 16_556
O6 Eu1 O5 123.48(11) 11_556 7_554
O6 Eu1 O5 75.97(11) 4_554 7_554
O5 Eu1 O5 80.32(14) 16_556 7_554
O6 Eu1 O1 133.82(11) 11_556 10
O6 Eu1 O1 80.45(11) 4_554 10
O5 Eu1 O1 148.50(12) 16_556 10
O5 Eu1 O1 87.33(10) 7_554 10
O6 Eu1 O1 80.45(11) 11_556 .
O6 Eu1 O1 133.82(11) 4_554 .
O5 Eu1 O1 87.33(10) 16_556 .
O5 Eu1 O1 148.50(12) 7_554 .
O1 Eu1 O1 88.40(15) 10 .
O6 Eu1 O1W 141.72(8) 11_556 .
O6 Eu1 O1W 141.72(8) 4_554 .
O5 Eu1 O1W 74.94(11) 16_556 .
O5 Eu1 O1W 74.94(11) 7_554 .
O1 Eu1 O1W 73.89(11) 10 .
O1 Eu1 O1W 73.89(11) . .
O6 Eu1 C1 116.93(11) 11_556 10
O6 Eu1 C1 72.71(11) 4_554 10
O5 Eu1 C1 162.69(11) 16_556 10
O5 Eu1 C1 99.72(10) 7_554 10
O1 Eu1 C1 16.90(11) 10 10
O1 Eu1 C1 83.83(10) . 10
O1W Eu1 C1 88.29(11) . 10
O6 Eu1 C1 72.71(11) 11_556 .
O6 Eu1 C1 116.93(11) 4_554 .
O5 Eu1 C1 99.72(10) 16_556 .
O5 Eu1 C1 162.69(11) 7_554 .
O1 Eu1 C1 83.83(10) 10 .
O1 Eu1 C1 16.90(11) . .
O1W Eu1 C1 88.29(11) . .
C1 Eu1 C1 75.07(14) 10 .
O6 Eu1 Eu1 59.89(8) 11_556 13
O6 Eu1 Eu1 59.89(8) 4_554 13
O5 Eu1 Eu1 63.59(8) 16_556 13
O5 Eu1 Eu1 63.59(8) 7_554 13
O1 Eu1 Eu1 134.58(8) 10 13
O1 Eu1 Eu1 134.58(8) . 13
O1W Eu1 Eu1 124.54(10) . 13
C1 Eu1 Eu1 132.04(7) 10 13
C1 Eu1 Eu1 132.04(7) . 13
O2 Eu2 O2 77.31(15) . 10
O2 Eu2 O4 90.4(2) . 10
O2 Eu2 O4 147.80(18) 10 10
O2 Eu2 O4 147.80(18) . .
O2 Eu2 O4 90.4(2) 10 .
O4 Eu2 O4 84.4(4) 10 .
O2 Eu2 O3A 89.74(17) . 10
O2 Eu2 O3A 150.98(17) 10 10
O4 Eu2 O3A 56.2(2) 10 10
O4 Eu2 O3A 112.9(2) . 10
O2 Eu2 O3A 150.98(17) . .
O2 Eu2 O3A 89.74(17) 10 .
O4 Eu2 O3A 112.9(2) 10 .
O4 Eu2 O3A 56.2(2) . .
O3A Eu2 O3A 89.4(3) 10 .
O2 Eu2 O3 163.83(19) . .
O2 Eu2 O3 118.3(2) 10 .
O4 Eu2 O3 78.1(3) 10 .
O4 Eu2 O3 43.2(2) . .
O3A Eu2 O3 74.4(2) 10 .
O3A Eu2 O3 35.4(2) . .
O2 Eu2 O3 118.3(2) . 10
O2 Eu2 O3 163.83(19) 10 10
O4 Eu2 O3 43.2(2) 10 10
O4 Eu2 O3 78.1(3) . 10
O3A Eu2 O3 35.4(2) 10 10
O3A Eu2 O3 74.4(2) . 10
O3 Eu2 O3 45.8(4) . 10
O2 Eu2 O2W 85.97(15) . .
O2 Eu2 O2W 85.97(15) 10 .
O4 Eu2 O2W 63.3(2) 10 .
O4 Eu2 O2W 63.3(2) . .
O3A Eu2 O2W 119.31(18) 10 .
O3A Eu2 O2W 119.31(18) . .
O3 Eu2 O2W 98.7(2) . .
O3 Eu2 O2W 98.7(2) 10 .
O2 Eu2 O4A 68.72(18) . 10
O2 Eu2 O4A 145.22(18) 10 10
O4 Eu2 O4A 30.8(2) 10 10
O4 Eu2 O4A 114.5(3) . 10
O3A Eu2 O4A 39.1(2) 10 10
O3A Eu2 O4A 123.9(2) . 10
O3 Eu2 O4A 96.2(3) . 10
O3 Eu2 O4A 50.9(2) 10 10
O2W Eu2 O4A 84.47(18) . 10
O2 Eu2 O4A 145.22(18) . .
O2 Eu2 O4A 68.72(18) 10 .
O4 Eu2 O4A 114.5(3) 10 .
O4 Eu2 O4A 30.8(2) . .
O3A Eu2 O4A 123.9(2) 10 .
O3A Eu2 O4A 39.1(2) . .
O3 Eu2 O4A 50.9(2) . .
O3 Eu2 O4A 96.2(3) 10 .
O2W Eu2 O4A 84.47(18) . .
O4A Eu2 O4A 142.9(3) 10 .
O2 Eu2 O3W 85.46(14) . .
O2 Eu2 O3W 85.46(14) 10 .
O4 Eu2 O3W 123.6(2) 10 .
O4 Eu2 O3W 123.6(2) . .
O3A Eu2 O3W 67.51(18) 10 .
O3A Eu2 O3W 67.51(18) . .
O3 Eu2 O3W 91.4(2) . .
O3 Eu2 O3W 91.4(2) 10 .
O2W Eu2 O3W 169.0(2) . .
O4A Eu2 O3W 98.76(18) 10 .
O4A Eu2 O3W 98.76(18) . .
C5 Si1 C5 106.3(2) 2 .
C5 Si1 C5 108.7(2) 2 4
C5 Si1 C5 113.5(2) . 4
C5 Si1 C5 113.5(2) 2 3
C5 Si1 C5 108.7(2) . 3
C5 Si1 C5 106.3(2) 4 3
C12 Si2 C12 113.7(3) 3_654 .
C12 Si2 C17 111.28(17) 3_654 3_654
C12 Si2 C17 105.20(17) . 3_654
C12 Si2 C17 105.20(17) 3_654 .
C12 Si2 C17 111.28(17) . .
C17 Si2 C17 110.3(3) 3_654 .
O6 C8 O5 124.3(4) . .
O6 C8 C9 119.2(4) . .
O5 C8 C9 116.5(4) . .
C10 C9 C14 117.9(4) . .
C10 C9 C8 120.3(4) . .
C14 C9 C8 121.7(4) . .
O1 C1 O2 123.8(4) . .
O1 C1 C2 118.1(4) . .
O2 C1 C2 118.1(4) . .
O1 C1 Eu1 34.3(2) . .
O2 C1 Eu1 89.5(2) . .
C2 C1 Eu1 152.3(3) . .
C1 O2 Eu2 153.8(3) . .
C3 C2 C7 119.0(4) . .
C3 C2 C1 120.3(3) . .
C7 C2 C1 120.6(4) . .
C4 C5 C6 115.9(3) . .
C4 C5 Si1 120.9(3) . .
C6 C5 Si1 122.8(3) . .
C11 C12 C13 115.9(4) . .
C11 C12 Si2 120.1(3) . .
C13 C12 Si2 123.0(3) . .
C2 C3 C4 120.8(4) . .
C2 C3 H3A 119.6 . .
C4 C3 H3A 119.6 . .
C1 O1 Eu1 128.8(3) . .
C7 C6 C5 121.7(4) . .
C7 C6 H6A 119.1 . .
C5 C6 H6A 119.1 . .
C9 C14 C13 120.9(4) . .
C9 C14 H14A 119.5 . .
C13 C14 H14A 119.5 . .
C6 C7 C2 120.6(4) . .
C6 C7 H7A 119.7 . .
C2 C7 H7A 119.7 . .
C12 C13 C14 121.8(4) . .
C12 C13 H13A 119.1 . .
C14 C13 H13A 119.1 . .
C12 C11 C10 124.2(4) . .
C12 C11 H11A 117.9 . .
C10 C11 H11A 117.9 . .
C3 C4 C5 121.8(4) . .
C3 C4 H4A 119.1 . .
C5 C4 H4A 119.1 . .
C9 C10 C11 119.2(4) . .
C9 C10 H10A 120.4 . .
C11 C10 H10A 120.4 . .
C8 O5 Eu1 141.7(3) . 7_544
C8 O6 Eu1 150.5(3) . 11
C18 C17 C16A 70.9(6) . .
C18 C17 C16 122.4(6) . .
C16A C17 C16 72.3(6) . .
C18 C17 C18A 66.2(5) . .
C16A C17 C18A 110.2(6) . .
C16 C17 C18A 87.7(5) . .
C18 C17 Si2 125.1(4) . .
C16A C17 Si2 127.5(5) . .
C16 C17 Si2 112.4(5) . .
C18A C17 Si2 122.1(4) . .
O4A C21 O3A 90.6(7) . .
O4A C21 O3 128.4(7) . .
O3A C21 O3 72.7(5) . .
O4A C21 O4 62.1(6) . .
O3A C21 O4 118.1(6) . .
O3 C21 O4 83.1(5) . .
O4A C21 C20 119.8(5) . .
O3A C21 C20 123.7(5) . .
O3 C21 C20 109.7(6) . .
O4 C21 C20 118.0(5) . .
O4A C21 Eu2 66.9(5) . .
O3A C21 Eu2 60.4(3) . .
O3 C21 Eu2 62.3(4) . .
O4 C21 Eu2 57.9(3) . .
C20 C21 Eu2 170.6(4) . .
C15A C20 C19 69.5(6) . .
C15A C20 C19A 122.9(6) . .
C19 C20 C19A 67.6(6) . .
C15A C20 C15 75.2(6) . .
C19 C20 C15 110.9(6) . .
C19A C20 C15 86.7(6) . .
C15A C20 C21 119.5(6) . .
C19 C20 C21 127.5(6) . .
C19A C20 C21 116.2(5) . .
C15 C20 C21 121.5(5) . .
C20 C15A C16A 119.4(8) . .
C20 C15A H15A 120.3 . .
C16A C15A H15A 120.3 . .
C17 C16A C15A 125.3(8) . .
C17 C16A H16A 117.3 . .
C15A C16A H16A 117.3 . .
C19A C18A C17 122.7(7) . .
C19A C18A H18A 118.6 . .
C17 C18A H18A 118.6 . .
C18A C19A C20 117.2(7) . .
C18A C19A H19A 121.4 . .
C20 C19A H19A 121.4 . .
C21 O3A O4A 42.2(4) . .
C21 O3A Eu2 93.5(4) . .
O4A O3A Eu2 74.8(3) . .
C21 O4A O3A 47.2(5) . .
C21 O4A Eu2 89.3(5) . .
O3A O4A Eu2 66.1(3) . .
C16 C15 C20 118.0(8) . .
C16 C15 H15B 121.0 . .
C20 C15 H15B 121.0 . .
C15 C16 C17 119.1(8) . .
C15 C16 H16B 120.4 . .
C17 C16 H16B 120.4 . .
C17 C18 C19 116.7(7) . .
C17 C18 H18B 121.7 . .
C19 C18 H18B 121.7 . .
C20 C19 C18 132.3(8) . .
C20 C19 H19B 113.8 . .
C18 C19 H19B 113.8 . .
C21 O3 O4 51.4(4) . .
C21 O3 Eu2 90.4(5) . .
O4 O3 Eu2 65.2(3) . .
C21 O4 O3 45.5(4) . .
C21 O4 Eu2 92.0(4) . .
O3 O4 Eu2 71.6(3) . .

loop_
_geom_bond_atom_site_label_1
_geom_bond_atom_site_label_2
_geom_bond_distance
_geom_bond_site_symmetry_2
Eu1 O6 2.320(3) 11_556
Eu1 O6 2.320(3) 4_554
Eu1 O5 2.338(3) 16_556
Eu1 O5 2.338(3) 7_554
Eu1 O1 2.348(3) 10
Eu1 O1 2.348(3) .
Eu1 O1W 2.519(5) .
Eu1 C1 3.247(4) 10
Eu1 C1 3.247(4) .
Eu1 Eu1 4.3632(6) 13
Eu2 O2 2.323(3) .
Eu2 O2 2.323(3) 10
Eu2 O4 2.367(7) 10
Eu2 O4 2.367(7) .
Eu2 O3A 2.434(6) 10
Eu2 O3A 2.434(6) .
Eu2 O3 2.474(7) .
Eu2 O3 2.474(7) 10
Eu2 O2W 2.502(8) .
Eu2 O4A 2.570(7) 10
Eu2 O4A 2.570(7) .
Eu2 O3W 2.637(7) .
Si1 C5 1.852(4) 2
Si1 C5 1.852(4) .
Si1 C5 1.852(4) 4
Si1 C5 1.852(4) 3
Si2 C12 1.860(4) 3_654
Si2 C12 1.860(4) .
Si2 C17 1.884(4) 3_654
Si2 C17 1.884(4) .
C8 O6 1.212(5) .
C8 O5 1.233(5) .
C8 C9 1.505(5) .
C9 C10 1.363(5) .
C9 C14 1.372(6) .
C1 O1 1.211(5) .
C1 O2 1.247(5) .
C1 C2 1.493(5) .
C2 C3 1.370(6) .
C2 C7 1.386(5) .
C5 C4 1.401(5) .
C5 C6 1.413(6) .
C12 C11 1.355(5) .
C12 C13 1.355(5) .
C3 C4 1.387(5) .
C3 H3A 0.9300 .
C6 C7 1.380(6) .
C6 H6A 0.9300 .
C14 C13 1.387(6) .
C14 H14A 0.9300 .
C7 H7A 0.9300 .
C13 H13A 0.9300 .
C11 C10 1.377(5) .
C11 H11A 0.9300 .
C4 H4A 0.9300 .
C10 H10A 0.9300 .
O5 Eu1 2.338(3) 7_544
O6 Eu1 2.320(3) 11
C17 C18 1.233(8) .
C17 C16A 1.376(8) .
C17 C16 1.450(8) .
C17 C18A 1.452(7) .
C21 O4A 1.128(8) .
C21 O3A 1.232(8) .
C21 O3 1.283(8) .
C21 O4 1.404(9) .
C21 C20 1.530(6) .
C20 C15A 1.235(10) .
C20 C19 1.306(8) .
C20 C19A 1.398(9) .
C20 C15 1.506(10) .
C15A C16A 1.382(10) .
C15A H15A 0.9300 .
C16A H16A 0.9300 .
C18A C19A 1.359(10) .
C18A H18A 0.9300 .
C19A H19A 0.9300 .
O3A O4A 1.679(10) .
C15 C16 1.368(11) .
C15 H15B 0.9300 .
C16 H16B 0.9300 .
C18 C19 1.347(10) .
C18 H18B 0.9300 .
C19 H19B 0.9300 .
O3 O4 1.784(10) .

loop_
_platon_squeeze_void_nr
_platon_squeeze_void_average_x
_platon_squeeze_void_average_y
_platon_squeeze_void_average_z
_platon_squeeze_void_volume
_platon_squeeze_void_count_electrons
_platon_squeeze_void_content
1 -0.007 -0.001 -0.006 6568 1426 ' '
2 0.000 0.500 0.000 38 11 ' '
3 0.000 0.500 0.500 38 11 ' '
4 0.500 0.000 0.000 38 11 ' '
5 0.500 0.000 0.500 38 11 ' '
